data_2216165
loop_
_publ_author_name
'K. Chinnakali'
'D. Sudha'
'M. Jayagopi'
'R. Raghunathan'
'Hoong-Kun Fun'

_publ_section_title
;<i>cis</i>-4,4,10-Trimethyl-2-tosyl-1,2,3,3a,4,11b-hexahydro-11<i>H</i>-pyrrolo[3,4-<i>c</i>]pyrano[5,6-<i>c</i>]quinolin-11-one
 hemihydrate
;
_journal_coeditor_code WN2212
_journal_issue 11
_journal_name_full 'Acta Crystallographica Section E'
_journal_page_first o4489
_journal_page_last o4490
_journal_paper_doi 10.1107/S1600536807053287
_journal_volume 63
_journal_year 2007
_chemical_formula_iupac 'C24 H26 N2 O4 S, 0.5H2 O'
_chemical_formula_moiety 'C24 H26 N2 O4 S, 0.5(H2 O)'
_chemical_formula_sum 'C24 H27 N2 O4.5 S'
_chemical_formula_weight 447.54
_chemical_name_systematic
;
cis-4,4,10-Trimethyl-2-tosyl-1,2,3,3a,4,11b-hexahydro-
11H-pyrrolo[3,4-<i>c</i>]pyrano[5,6-<i>c</i>]quinolin-11-one hemihydrate
;
_space_group_IT_number 14
_symmetry_cell_setting monoclinic
_symmetry_space_group_name_Hall '-P 2ybc'
_symmetry_space_group_name_H-M 'P 1 21/c 1'
_atom_sites_solution_hydrogens geom
_atom_sites_solution_primary direct
_atom_sites_solution_secondary difmap
_audit_creation_method SHELXL-97
_cell_angle_alpha 90.00
_cell_angle_beta 111.3360(10)
_cell_angle_gamma 90.00
_cell_formula_units_Z 8
_cell_length_a 15.1413(3)
_cell_length_b 14.7008(3)
_cell_length_c 20.9973(4)
_cell_measurement_reflns_used 6683
_cell_measurement_temperature 100.00(10)
_cell_measurement_theta_max 26.81
_cell_measurement_theta_min 2.49
_cell_volume 4353.45(15)
_computing_cell_refinement 'APEX2 (Bruker, 2005)'
_computing_data_collection 'APEX2 (Bruker, 2005)'
_computing_data_reduction 'SAINT (Bruker, 2005)'
_computing_molecular_graphics 'SHELXTL (Sheldrick, 1998)'
_computing_publication_material
;
SHELXTL (Sheldrick, 1998) and PLATON (Spek, 2003)
;
_computing_structure_refinement 'SHELXTL (Sheldrick, 1998)'
_computing_structure_solution 'SHELXTL (Sheldrick, 1998)'
_diffrn_ambient_temperature 100.00(10)
_diffrn_detector_area_resol_mean 8.33
_diffrn_measured_fraction_theta_full 0.999
_diffrn_measured_fraction_theta_max 0.999
_diffrn_measurement_device_type
;
Bruker SMART APEXII CCD area-detector
;
_diffrn_measurement_method \w
_diffrn_radiation_monochromator graphite
_diffrn_radiation_source 'fine-focus sealed tube'
_diffrn_radiation_type MoK\a
_diffrn_radiation_wavelength 0.71073
_diffrn_reflns_av_R_equivalents 0.0834
_diffrn_reflns_av_sigmaI/netI 0.0469
_diffrn_reflns_limit_h_max 21
_diffrn_reflns_limit_h_min -21
_diffrn_reflns_limit_k_max 20
_diffrn_reflns_limit_k_min -20
_diffrn_reflns_limit_l_max 29
_diffrn_reflns_limit_l_min -29
_diffrn_reflns_number 127879
_diffrn_reflns_theta_full 30.15
_diffrn_reflns_theta_max 30.15
_diffrn_reflns_theta_min 1.44
_diffrn_standards_number 0
_exptl_absorpt_coefficient_mu 0.186
_exptl_absorpt_correction_T_max 0.9879
_exptl_absorpt_correction_T_min 0.9138
_exptl_absorpt_correction_type multi-scan
_exptl_absorpt_process_details '(SADABS; Bruker, 2005)'
_exptl_crystal_colour colourless
_exptl_crystal_density_diffrn 1.366
_exptl_crystal_density_method 'not measured'
_exptl_crystal_description Plate
_exptl_crystal_F_000 1896
_exptl_crystal_size_max 0.43
_exptl_crystal_size_mid 0.31
_exptl_crystal_size_min 0.07
_refine_diff_density_max 0.452
_refine_diff_density_min -0.484
_refine_ls_extinction_method none
_refine_ls_goodness_of_fit_ref 1.073
_refine_ls_hydrogen_treatment mixed
_refine_ls_matrix_type full
_refine_ls_number_parameters 580
_refine_ls_number_reflns 12850
_refine_ls_number_restraints 3
_refine_ls_restrained_S_all 1.073
_refine_ls_R_factor_all 0.0809
_refine_ls_R_factor_gt 0.0530
_refine_ls_shift/su_max 0.001
_refine_ls_shift/su_mean 0.000
_refine_ls_structure_factor_coef Fsqd
_refine_ls_weighting_details 'calc w=1/[\s^2^(Fo^2^)+(0.0482P)^2^+1.9763P] where P=(Fo^2^+2Fc^2^)/3'
_refine_ls_weighting_scheme calc
_refine_ls_wR_factor_gt 0.1167
_refine_ls_wR_factor_ref 0.1292
_reflns_number_gt 9240
_reflns_number_total 12850
_reflns_threshold_expression I>2\s(I)
_cod_data_source_file wn2212.cif
_cod_data_source_block I
_cod_original_cell_volume 4353.44(15)
_cod_original_sg_symbol_H-M 'P 21/c'
_cod_original_formula_sum 'C24 H27 N2 O4.50 S'
_cod_database_code 2216165
_cod_database_fobs_code 2216165

loop_
_symmetry_equiv_pos_as_xyz
'x, y, z'
'-x, y+1/2, -z+1/2'
'-x, -y, -z'
'x, -y-1/2, z-1/2'

loop_
_atom_site_type_symbol
_atom_site_label
_atom_site_fract_x
_atom_site_fract_y
_atom_site_fract_z
_atom_site_U_iso_or_equiv
_atom_site_adp_type
_atom_site_calc_flag
_atom_site_refinement_flags
_atom_site_occupancy
S S1A 0.14006(3) 0.45280(3) 0.13902(2) 0.02455(10) Uani d . 1
O O1A 0.21862(9) 0.51151(9) 0.14579(7) 0.0295(3) Uani d . 1
O O2A 0.06662(9) 0.48433(9) 0.16204(7) 0.0305(3) Uani d . 1
O O3A 0.16268(8) 0.20335(8) -0.02022(6) 0.0220(3) Uani d . 1
O O4A -0.10267(9) 0.21723(9) 0.04918(7) 0.0303(3) Uani d . 1
N N1A 0.08911(10) 0.42912(10) 0.05875(8) 0.0238(3) Uani d . 1
N N2A -0.00010(10) 0.09761(10) 0.08325(8) 0.0223(3) Uani d . 1
C C1A 0.14931(13) 0.39537(12) 0.02195(9) 0.0243(4) Uani d . 1
H H1A 0.1961 0.3524 0.0497 0.029 Uiso calc R 1
H H1B 0.1817 0.4452 0.0093 0.029 Uiso calc R 1
C C2A 0.07911(12) 0.34915(12) -0.04138(9) 0.0236(4) Uani d . 1
H H2A 0.0508 0.3954 -0.0766 0.028 Uiso calc R 1
C C3A 0.00165(12) 0.31141(12) -0.01682(9) 0.0238(4) Uani d . 1
H H3A -0.0589 0.3075 -0.0554 0.029 Uiso calc R 1
C C4A -0.00479(13) 0.38297(12) 0.03434(10) 0.0266(4) Uani d . 1
H H4A -0.0552 0.4261 0.0123 0.032 Uiso calc R 1
H H4B -0.0167 0.3545 0.0721 0.032 Uiso calc R 1
C C5A 0.12517(12) 0.27597(12) -0.07069(9) 0.0231(4) Uani d . 1
C C6A 0.10534(12) 0.17262(11) 0.01219(8) 0.0195(3) Uani d . 1
C C7A 0.02939(12) 0.21924(12) 0.01508(9) 0.0214(3) Uani d . 1
C C8A 0.18494(12) 0.35034(12) 0.18098(9) 0.0227(3) Uani d . 1
C C9A 0.12682(13) 0.29190(13) 0.20070(9) 0.0257(4) Uani d . 1
H H9A 0.0659 0.3098 0.1962 0.031 Uiso calc R 1
C C10A 0.16061(13) 0.20680(13) 0.22710(9) 0.0262(4) Uani d . 1
H H10A 0.1219 0.1679 0.2403 0.031 Uiso calc R 1
C C11A 0.25174(13) 0.17885(13) 0.23417(9) 0.0252(4) Uani d . 1
C C12A 0.30890(13) 0.23906(13) 0.21522(9) 0.0256(4) Uani d . 1
H H12A 0.3703 0.2217 0.2208 0.031 Uiso calc R 1
C C13A 0.27665(13) 0.32378(12) 0.18836(9) 0.0242(4) Uani d . 1
H H13A 0.3156 0.3626 0.1754 0.029 Uiso calc R 1
C C14A 0.28765(15) 0.08638(14) 0.26190(11) 0.0353(5) Uani d . 1
H H14A 0.3045 0.0531 0.2286 0.053 Uiso calc R 1
H H14B 0.2390 0.0541 0.2718 0.053 Uiso calc R 1
H H14C 0.3424 0.0927 0.3031 0.053 Uiso calc R 1
C C15A 0.21092(13) 0.31180(13) -0.08399(10) 0.0269(4) Uani d . 1
H H15A 0.2574 0.3331 -0.0419 0.040 Uiso calc R 1
H H15B 0.1919 0.3610 -0.1162 0.040 Uiso calc R 1
H H15C 0.2377 0.2639 -0.1023 0.040 Uiso calc R 1
C C16A 0.05403(14) 0.23347(14) -0.13521(9) 0.0308(4) Uani d . 1
H H16A 0.0287 0.2797 -0.1693 0.046 Uiso calc R 1
H H16B 0.0034 0.2060 -0.1247 0.046 Uiso calc R 1
H H16C 0.0852 0.1879 -0.1523 0.046 Uiso calc R 1
C C17A 0.13210(12) 0.08545(12) 0.04513(9) 0.0205(3) Uani d . 1
C C18A 0.20821(13) 0.03522(12) 0.04113(10) 0.0250(4) Uani d . 1
H H18A 0.2428 0.0577 0.0159 0.030 Uiso calc R 1
C C19A 0.23268(14) -0.04711(13) 0.07401(11) 0.0320(4) Uani d . 1
H H19A 0.2831 -0.0804 0.0707 0.038 Uiso calc R 1
C C20A 0.18144(15) -0.08005(13) 0.11216(11) 0.0335(5) Uani d . 1
H H20A 0.1987 -0.1351 0.1352 0.040 Uiso calc R 1
C C21A 0.10536(13) -0.03240(12) 0.11640(10) 0.0270(4) Uani d . 1
H H21A 0.0717 -0.0555 0.1421 0.032 Uiso calc R 1
C C22A 0.07879(12) 0.05025(12) 0.08230(9) 0.0210(3) Uani d . 1
C C23A -0.02980(12) 0.17957(12) 0.04901(9) 0.0233(4) Uani d . 1
C C24A -0.05641(14) 0.05970(14) 0.12057(11) 0.0313(4) Uani d . 1
H H24A -0.0168 0.0513 0.1677 0.047 Uiso calc R 1
H H24B -0.0823 0.0021 0.1010 0.047 Uiso calc R 1
H H24C -0.1071 0.1007 0.1175 0.047 Uiso calc R 1
S S1B 0.47819(3) 0.40160(3) 0.10379(2) 0.02499(10) Uani d . 1
O O1B 0.37993(9) 0.41034(9) 0.06117(7) 0.0292(3) Uani d . 1
O O2B 0.51922(10) 0.46166(10) 0.16050(7) 0.0351(3) Uani d . 1
O O3B 0.60130(8) 0.19484(8) -0.03158(6) 0.0219(3) Uani d . 1
O O4B 0.80786(9) 0.32524(9) 0.17597(7) 0.0306(3) Uani d . 1
N N1B 0.53778(10) 0.41522(10) 0.05437(8) 0.0228(3) Uani d . 1
N N2B 0.77630(10) 0.17361(10) 0.17130(7) 0.0223(3) Uani d . 1
C C1B 0.50881(12) 0.36308(12) -0.01021(9) 0.0227(3) Uani d . 1
H H1C 0.4575 0.3934 -0.0460 0.027 Uiso calc R 1
H H1D 0.4886 0.3022 -0.0040 0.027 Uiso calc R 1
C C2B 0.59851(12) 0.36028(12) -0.02754(9) 0.0223(3) Uani d . 1
H H2B 0.6010 0.4155 -0.0530 0.027 Uiso calc R 1
C C3B 0.68005(12) 0.36293(12) 0.04217(9) 0.0224(3) Uani d . 1
H H3B 0.7376 0.3875 0.0376 0.027 Uiso calc R 1
C C4B 0.64203(12) 0.42851(12) 0.08300(10) 0.0240(4) Uani d . 1
H H4C 0.6676 0.4138 0.1313 0.029 Uiso calc R 1
H H4D 0.6584 0.4909 0.0770 0.029 Uiso calc R 1
C C5B 0.60273(13) 0.27799(12) -0.07003(9) 0.0232(4) Uani d . 1
C C6B 0.65685(11) 0.19375(11) 0.03574(9) 0.0192(3) Uani d . 1
C C7B 0.69778(12) 0.26877(12) 0.07220(9) 0.0207(3) Uani d . 1
C C8B 0.49470(12) 0.28906(12) 0.13458(9) 0.0239(4) Uani d . 1
C C9B 0.57094(13) 0.26678(15) 0.19336(10) 0.0304(4) Uani d . 1
H H9B 0.6132 0.3116 0.2175 0.036 Uiso calc R 1
C C10B 0.58383(14) 0.17739(15) 0.21592(10) 0.0331(5) Uani d . 1
H H10B 0.6351 0.1631 0.2554 0.040 Uiso calc R 1
C C11B 0.52219(14) 0.10874(14) 0.18116(10) 0.0300(4) Uani d . 1
C C12B 0.44614(14) 0.13244(13) 0.12210(10) 0.0279(4) Uani d . 1
H H12B 0.4042 0.0874 0.0979 0.033 Uiso calc R 1
C C13B 0.43149(13) 0.22120(13) 0.09861(9) 0.0253(4) Uani d . 1
H H13B 0.3801 0.2356 0.0593 0.030 Uiso calc R 1
C C14B 0.53447(17) 0.01261(15) 0.20603(12) 0.0412(5) Uani d . 1
H H14D 0.5956 0.0058 0.2416 0.062 Uiso calc R 1
H H14E 0.5298 -0.0275 0.1689 0.062 Uiso calc R 1
H H14F 0.4859 -0.0022 0.2236 0.062 Uiso calc R 1
C C15B 0.51537(14) 0.27001(13) -0.13491(9) 0.0285(4) Uani d . 1
H H15D 0.4596 0.2692 -0.1234 0.043 Uiso calc R 1
H H15E 0.5187 0.2147 -0.1583 0.043 Uiso calc R 1
H H15F 0.5126 0.3211 -0.1641 0.043 Uiso calc R 1
C C16B 0.69318(13) 0.27949(13) -0.08609(10) 0.0275(4) Uani d . 1
H H16D 0.7472 0.2846 -0.0443 0.041 Uiso calc R 1
H H16E 0.6916 0.3306 -0.1150 0.041 Uiso calc R 1
H H16F 0.6977 0.2243 -0.1091 0.041 Uiso calc R 1
C C17B 0.66912(11) 0.10497(11) 0.06711(9) 0.0193(3) Uani d . 1
C C18B 0.62176(12) 0.02760(12) 0.03222(9) 0.0222(3) Uani d . 1
H H18B 0.5806 0.0328 -0.0130 0.027 Uiso calc R 1
C C19B 0.63532(13) -0.05610(12) 0.06392(9) 0.0246(4) Uani d . 1
H H19B 0.6027 -0.1069 0.0406 0.029 Uiso calc R 1
C C20B 0.69838(13) -0.06385(12) 0.13126(9) 0.0257(4) Uani d . 1
H H20B 0.7089 -0.1205 0.1524 0.031 Uiso calc R 1
C C21B 0.74517(13) 0.01096(12) 0.16682(9) 0.0241(4) Uani d . 1
H H21B 0.7871 0.0045 0.2117 0.029 Uiso calc R 1
C C22B 0.73014(11) 0.09692(12) 0.13589(9) 0.0200(3) Uani d . 1
C C23B 0.76385(12) 0.25941(12) 0.14211(9) 0.0233(4) Uani d . 1
C C24B 0.84027(14) 0.16475(14) 0.24276(10) 0.0309(4) Uani d . 1
H H24D 0.8640 0.2237 0.2606 0.046 Uiso calc R 1
H H24E 0.8924 0.1258 0.2453 0.046 Uiso calc R 1
H H24F 0.8064 0.1390 0.2692 0.046 Uiso calc R 1
O O1W 0.90357(15) 0.49532(13) 0.20138(13) 0.0656(6) Uani d D 1
H H1O 0.9533(15) 0.484(2) 0.1929(18) 0.101(13) Uiso d D 1
H H2O 0.873(2) 0.4457(15) 0.195(2) 0.127(16) Uiso d D 1

loop_
_atom_site_aniso_label
_atom_site_aniso_U_11
_atom_site_aniso_U_22
_atom_site_aniso_U_33
_atom_site_aniso_U_12
_atom_site_aniso_U_13
_atom_site_aniso_U_23
S1A 0.0280(2) 0.0203(2) 0.0278(2) 0.00348(17) 0.01312(19) 0.00070(18)
O1A 0.0332(7) 0.0231(7) 0.0351(7) -0.0024(5) 0.0157(6) -0.0020(6)
O2A 0.0323(7) 0.0264(7) 0.0370(8) 0.0061(6) 0.0175(6) -0.0025(6)
O3A 0.0217(6) 0.0228(6) 0.0237(6) 0.0022(5) 0.0109(5) 0.0037(5)
O4A 0.0203(6) 0.0318(7) 0.0415(8) 0.0042(5) 0.0145(6) 0.0022(6)
N1A 0.0245(7) 0.0223(7) 0.0256(8) 0.0036(6) 0.0104(6) 0.0018(6)
N2A 0.0193(7) 0.0230(7) 0.0269(8) 0.0008(6) 0.0111(6) 0.0012(6)
C1A 0.0258(9) 0.0227(9) 0.0265(9) 0.0017(7) 0.0120(7) 0.0017(7)
C2A 0.0229(8) 0.0224(9) 0.0247(9) 0.0038(7) 0.0077(7) 0.0049(7)
C3A 0.0185(8) 0.0279(9) 0.0230(8) 0.0034(7) 0.0053(7) 0.0039(7)
C4A 0.0238(9) 0.0227(9) 0.0346(10) 0.0056(7) 0.0121(8) 0.0033(8)
C5A 0.0232(8) 0.0248(9) 0.0198(8) 0.0020(7) 0.0061(7) 0.0043(7)
C6A 0.0189(8) 0.0205(8) 0.0188(8) -0.0014(6) 0.0064(6) -0.0019(6)
C7A 0.0179(8) 0.0228(9) 0.0223(8) 0.0007(6) 0.0058(7) -0.0007(7)
C8A 0.0240(8) 0.0239(9) 0.0203(8) 0.0018(7) 0.0082(7) -0.0007(7)
C9A 0.0237(9) 0.0301(10) 0.0232(9) 0.0025(7) 0.0083(7) 0.0030(7)
C10A 0.0257(9) 0.0288(10) 0.0242(9) -0.0033(7) 0.0089(7) 0.0031(7)
C11A 0.0276(9) 0.0253(9) 0.0198(8) 0.0019(7) 0.0050(7) 0.0011(7)
C12A 0.0238(9) 0.0306(10) 0.0220(9) 0.0036(7) 0.0080(7) 0.0005(7)
C13A 0.0245(9) 0.0261(9) 0.0225(8) -0.0005(7) 0.0089(7) 0.0007(7)
C14A 0.0346(11) 0.0291(11) 0.0391(11) 0.0046(8) 0.0100(9) 0.0077(9)
C15A 0.0285(9) 0.0279(10) 0.0261(9) -0.0018(7) 0.0120(8) 0.0010(8)
C16A 0.0284(10) 0.0391(11) 0.0216(9) -0.0047(8) 0.0051(8) -0.0005(8)
C17A 0.0208(8) 0.0196(8) 0.0214(8) -0.0013(6) 0.0079(7) -0.0024(7)
C18A 0.0243(9) 0.0232(9) 0.0318(10) 0.0003(7) 0.0153(8) -0.0008(7)
C19A 0.0333(10) 0.0237(9) 0.0469(12) 0.0082(8) 0.0242(9) 0.0033(9)
C20A 0.0392(11) 0.0221(9) 0.0474(12) 0.0066(8) 0.0256(10) 0.0080(9)
C21A 0.0298(9) 0.0215(9) 0.0354(10) 0.0003(7) 0.0187(8) 0.0019(8)
C22A 0.0186(8) 0.0204(8) 0.0247(8) -0.0010(6) 0.0086(7) -0.0040(7)
C23A 0.0173(8) 0.0249(9) 0.0260(9) -0.0004(7) 0.0058(7) -0.0021(7)
C24A 0.0274(10) 0.0331(11) 0.0415(11) 0.0010(8) 0.0222(9) 0.0036(9)
S1B 0.0252(2) 0.0227(2) 0.0307(2) -0.00265(17) 0.01445(19) -0.00700(18)
O1B 0.0238(6) 0.0238(7) 0.0427(8) 0.0015(5) 0.0153(6) -0.0019(6)
O2B 0.0387(8) 0.0342(8) 0.0382(8) -0.0102(6) 0.0209(7) -0.0169(6)
O3B 0.0258(6) 0.0191(6) 0.0200(6) 0.0014(5) 0.0073(5) -0.0002(5)
O4B 0.0277(7) 0.0250(7) 0.0326(7) -0.0059(5) 0.0033(6) -0.0041(6)
N1B 0.0208(7) 0.0219(7) 0.0271(8) -0.0018(6) 0.0104(6) -0.0042(6)
N2B 0.0194(7) 0.0233(8) 0.0217(7) -0.0001(6) 0.0045(6) -0.0003(6)
C1B 0.0207(8) 0.0211(9) 0.0262(9) 0.0022(7) 0.0083(7) -0.0030(7)
C2B 0.0227(8) 0.0179(8) 0.0278(9) 0.0031(7) 0.0110(7) 0.0019(7)
C3B 0.0196(8) 0.0189(8) 0.0297(9) -0.0006(6) 0.0102(7) 0.0007(7)
C4B 0.0207(8) 0.0200(8) 0.0311(9) -0.0018(7) 0.0091(7) -0.0033(7)
C5B 0.0268(9) 0.0192(8) 0.0253(9) 0.0043(7) 0.0116(7) 0.0040(7)
C6B 0.0162(7) 0.0210(8) 0.0217(8) 0.0026(6) 0.0083(6) 0.0009(7)
C7B 0.0182(8) 0.0201(8) 0.0255(9) -0.0001(6) 0.0101(7) -0.0008(7)
C8B 0.0236(9) 0.0268(9) 0.0244(9) -0.0014(7) 0.0124(7) -0.0038(7)
C9B 0.0248(9) 0.0423(12) 0.0252(9) -0.0049(8) 0.0104(8) -0.0035(8)
C10B 0.0264(10) 0.0529(13) 0.0213(9) 0.0048(9) 0.0103(8) 0.0052(9)
C11B 0.0336(10) 0.0345(11) 0.0296(10) 0.0071(8) 0.0208(8) 0.0046(8)
C12B 0.0328(10) 0.0246(9) 0.0301(10) 0.0000(8) 0.0158(8) -0.0008(8)
C13B 0.0243(9) 0.0267(9) 0.0247(9) -0.0001(7) 0.0085(7) -0.0020(7)
C14B 0.0490(13) 0.0421(13) 0.0419(12) 0.0151(10) 0.0278(11) 0.0143(10)
C15B 0.0332(10) 0.0260(10) 0.0247(9) 0.0068(8) 0.0088(8) 0.0011(8)
C16B 0.0313(10) 0.0269(9) 0.0285(9) 0.0077(8) 0.0158(8) 0.0048(8)
C17B 0.0179(8) 0.0191(8) 0.0229(8) 0.0006(6) 0.0099(7) -0.0002(7)
C18B 0.0221(8) 0.0224(9) 0.0236(8) 0.0003(7) 0.0101(7) -0.0025(7)
C19B 0.0284(9) 0.0189(8) 0.0297(9) -0.0038(7) 0.0146(8) -0.0035(7)
C20B 0.0317(10) 0.0206(9) 0.0282(9) 0.0031(7) 0.0149(8) 0.0034(7)
C21B 0.0252(9) 0.0253(9) 0.0213(8) 0.0024(7) 0.0080(7) 0.0022(7)
C22B 0.0171(8) 0.0218(8) 0.0226(8) 0.0001(6) 0.0089(6) -0.0013(7)
C23B 0.0198(8) 0.0227(9) 0.0273(9) -0.0008(7) 0.0086(7) -0.0019(7)
C24B 0.0289(10) 0.0319(11) 0.0246(9) 0.0006(8) 0.0009(8) -0.0005(8)
O1W 0.0626(12) 0.0398(10) 0.1209(18) -0.0162(9) 0.0649(13) -0.0253(11)

loop_
_atom_type_symbol
_atom_type_description
_atom_type_scat_dispersion_real
_atom_type_scat_dispersion_imag
_atom_type_scat_source
C C 0.0033 0.0016 'International Tables Vol C Tables 4.2.6.8 and 6.1.1.4'
H H 0.0000 0.0000 'International Tables Vol C Tables 4.2.6.8 and 6.1.1.4'
N N 0.0061 0.0033 'International Tables Vol C Tables 4.2.6.8 and 6.1.1.4'
O O 0.0106 0.0060 'International Tables Vol C Tables 4.2.6.8 and 6.1.1.4'
S S 0.1246 0.1234 'International Tables Vol C Tables 4.2.6.8 and 6.1.1.4'

loop_
_geom_angle_atom_site_label_1
_geom_angle_atom_site_label_2
_geom_angle_atom_site_label_3
_geom_angle
O1A S1A O2A 119.12(8)
O1A S1A N1A 107.27(8)
O2A S1A N1A 106.58(8)
O1A S1A C8A 108.15(8)
O2A S1A C8A 108.26(8)
N1A S1A C8A 106.85(8)
C6A O3A C5A 116.98(13)
C1A N1A C4A 111.13(14)
C1A N1A S1A 117.79(12)
C4A N1A S1A 119.42(12)
C22A N2A C23A 123.01(14)
C22A N2A C24A 119.26(15)
C23A N2A C24A 117.72(14)
N1A C1A C2A 103.78(14)
N1A C1A H1A 111.0
C2A C1A H1A 111.0
N1A C1A H1B 111.0
C2A C1A H1B 111.0
H1A C1A H1B 109.0
C1A C2A C5A 112.89(14)
C1A C2A C3A 103.98(14)
C5A C2A C3A 113.24(15)
C1A C2A H2A 108.8
C5A C2A H2A 108.8
C3A C2A H2A 108.8
C7A C3A C4A 112.68(15)
C7A C3A C2A 110.46(14)
C4A C3A C2A 103.70(15)
C7A C3A H3A 109.9
C4A C3A H3A 109.9
C2A C3A H3A 109.9
N1A C4A C3A 104.96(14)
N1A C4A H4A 110.8
C3A C4A H4A 110.8
N1A C4A H4B 110.8
C3A C4A H4B 110.8
H4A C4A H4B 108.8
O3A C5A C15A 104.68(13)
O3A C5A C16A 107.86(14)
C15A C5A C16A 110.72(15)
O3A C5A C2A 109.58(13)
C15A C5A C2A 112.09(15)
C16A C5A C2A 111.59(15)
C7A C6A O3A 124.01(16)
C7A C6A C17A 121.42(15)
O3A C6A C17A 114.56(14)
C6A C7A C23A 120.12(16)
C6A C7A C3A 122.61(15)
C23A C7A C3A 117.26(15)
C13A C8A C9A 120.26(17)
C13A C8A S1A 118.97(14)
C9A C8A S1A 120.46(13)
C10A C9A C8A 119.50(17)
C10A C9A H9A 120.3
C8A C9A H9A 120.3
C9A C10A C11A 120.96(17)
C9A C10A H10A 119.5
C11A C10A H10A 119.5
C12A C11A C10A 118.41(17)
C12A C11A C14A 120.74(17)
C10A C11A C14A 120.85(17)
C13A C12A C11A 121.70(17)
C13A C12A H12A 119.2
C11A C12A H12A 119.2
C12A C13A C8A 119.16(17)
C12A C13A H13A 120.4
C8A C13A H13A 120.4
C11A C14A H14A 109.5
C11A C14A H14B 109.5
H14A C14A H14B 109.5
C11A C14A H14C 109.5
H14A C14A H14C 109.5
H14B C14A H14C 109.5
C5A C15A H15A 109.5
C5A C15A H15B 109.5
H15A C15A H15B 109.5
C5A C15A H15C 109.5
H15A C15A H15C 109.5
H15B C15A H15C 109.5
C5A C16A H16A 109.5
C5A C16A H16B 109.5
H16A C16A H16B 109.5
C5A C16A H16C 109.5
H16A C16A H16C 109.5
H16B C16A H16C 109.5
C18A C17A C22A 119.37(16)
C18A C17A C6A 122.34(15)
C22A C17A C6A 118.29(15)
C19A C18A C17A 120.82(16)
C19A C18A H18A 119.6
C17A C18A H18A 119.6
C18A C19A C20A 119.40(17)
C18A C19A H19A 120.3
C20A C19A H19A 120.3
C21A C20A C19A 121.01(18)
C21A C20A H20A 119.5
C19A C20A H20A 119.5
C20A C21A C22A 120.12(17)
C20A C21A H21A 119.9
C22A C21A H21A 119.9
N2A C22A C21A 121.26(15)
N2A C22A C17A 119.52(16)
C21A C22A C17A 119.22(15)
O4A C23A N2A 120.51(16)
O4A C23A C7A 122.12(17)
N2A C23A C7A 117.35(15)
N2A C24A H24A 109.5
N2A C24A H24B 109.5
H24A C24A H24B 109.5
N2A C24A H24C 109.5
H24A C24A H24C 109.5
H24B C24A H24C 109.5
O2B S1B O1B 120.10(8)
O2B S1B N1B 106.46(8)
O1B S1B N1B 106.41(8)
O2B S1B C8B 108.29(9)
O1B S1B C8B 106.82(8)
N1B S1B C8B 108.31(8)
C6B O3B C5B 117.06(13)
C1B N1B C4B 110.90(13)
C1B N1B S1B 118.43(11)
C4B N1B S1B 121.09(12)
C23B N2B C22B 122.74(14)
C23B N2B C24B 117.81(15)
C22B N2B C24B 119.44(15)
N1B C1B C2B 103.85(13)
N1B C1B H1C 111.0
C2B C1B H1C 111.0
N1B C1B H1D 111.0
C2B C1B H1D 111.0
H1C C1B H1D 109.0
C5B C2B C1B 113.10(14)
C5B C2B C3B 112.93(14)
C1B C2B C3B 104.38(14)
C5B C2B H2B 108.7
C1B C2B H2B 108.7
C3B C2B H2B 108.7
C7B C3B C2B 109.60(14)
C7B C3B C4B 112.95(14)
C2B C3B C4B 102.34(13)
C7B C3B H3B 110.6
C2B C3B H3B 110.6
C4B C3B H3B 110.6
N1B C4B C3B 104.54(14)
N1B C4B H4C 110.8
C3B C4B H4C 110.8
N1B C4B H4D 110.8
C3B C4B H4D 110.8
H4C C4B H4D 108.9
O3B C5B C2B 109.13(13)
O3B C5B C15B 104.27(14)
C2B C5B C15B 112.29(14)
O3B C5B C16B 109.12(14)
C2B C5B C16B 110.58(15)
C15B C5B C16B 111.21(15)
O3B C6B C7B 124.12(15)
O3B C6B C17B 114.47(14)
C7B C6B C17B 121.40(15)
C6B C7B C23B 119.92(16)
C6B C7B C3B 122.43(16)
C23B C7B C3B 117.61(15)
C9B C8B C13B 119.75(18)
C9B C8B S1B 120.61(15)
C13B C8B S1B 119.62(14)
C10B C9B C8B 119.71(18)
C10B C9B H9B 120.1
C8B C9B H9B 120.1
C9B C10B C11B 121.69(18)
C9B C10B H10B 119.2
C11B C10B H10B 119.2
C10B C11B C12B 117.74(18)
C10B C11B C14B 121.96(19)
C12B C11B C14B 120.29(19)
C13B C12B C11B 121.71(18)
C13B C12B H12B 119.1
C11B C12B H12B 119.1
C12B C13B C8B 119.39(17)
C12B C13B H13B 120.3
C8B C13B H13B 120.3
C11B C14B H14D 109.5
C11B C14B H14E 109.5
H14D C14B H14E 109.5
C11B C14B H14F 109.5
H14D C14B H14F 109.5
H14E C14B H14F 109.5
C5B C15B H15D 109.5
C5B C15B H15E 109.5
H15D C15B H15E 109.5
C5B C15B H15F 109.5
H15D C15B H15F 109.5
H15E C15B H15F 109.5
C5B C16B H16D 109.5
C5B C16B H16E 109.5
H16D C16B H16E 109.5
C5B C16B H16F 109.5
H16D C16B H16F 109.5
H16E C16B H16F 109.5
C18B C17B C22B 119.22(16)
C18B C17B C6B 122.63(16)
C22B C17B C6B 118.14(15)
C19B C18B C17B 120.95(17)
C19B C18B H18B 119.5
C17B C18B H18B 119.5
C18B C19B C20B 119.32(17)
C18B C19B H19B 120.3
C20B C19B H19B 120.3
C21B C20B C19B 120.93(17)
C21B C20B H20B 119.5
C19B C20B H20B 119.5
C20B C21B C22B 120.39(17)
C20B C21B H21B 119.8
C22B C21B H21B 119.8
N2B C22B C21B 121.21(15)
N2B C22B C17B 119.66(15)
C21B C22B C17B 119.11(16)
O4B C23B N2B 119.88(16)
O4B C23B C7B 122.29(17)
N2B C23B C7B 117.82(15)
N2B C24B H24D 109.5
N2B C24B H24E 109.5
H24D C24B H24E 109.5
N2B C24B H24F 109.5
H24D C24B H24F 109.5
H24E C24B H24F 109.5
H1O O1W H2O 106(2)

loop_
_geom_bond_atom_site_label_1
_geom_bond_atom_site_label_2
_geom_bond_distance
S1A O1A 1.4342(14)
S1A O2A 1.4407(13)
S1A N1A 1.6160(16)
S1A C8A 1.7525(18)
O3A C6A 1.3605(19)
O3A C5A 1.465(2)
O4A C23A 1.236(2)
N1A C1A 1.479(2)
N1A C4A 1.488(2)
N2A C22A 1.389(2)
N2A C23A 1.391(2)
N2A C24A 1.462(2)
C1A C2A 1.527(3)
C1A H1A 0.97
C1A H1B 0.97
C2A C5A 1.528(2)
C2A C3A 1.546(2)
C2A H2A 0.98
C3A C7A 1.502(2)
C3A C4A 1.532(3)
C3A H3A 0.98
C4A H4A 0.97
C4A H4B 0.97
C5A C15A 1.518(2)
C5A C16A 1.525(3)
C6A C7A 1.359(2)
C6A C17A 1.442(2)
C7A C23A 1.454(2)
C8A C13A 1.396(2)
C8A C9A 1.396(2)
C9A C10A 1.389(3)
C9A H9A 0.93
C10A C11A 1.395(3)
C10A H10A 0.93
C11A C12A 1.393(3)
C11A C14A 1.501(3)
C12A C13A 1.381(3)
C12A H12A 0.93
C13A H13A 0.93
C14A H14A 0.96
C14A H14B 0.96
C14A H14C 0.96
C15A H15A 0.96
C15A H15B 0.96
C15A H15C 0.96
C16A H16A 0.96
C16A H16B 0.96
C16A H16C 0.96
C17A C18A 1.397(2)
C17A C22A 1.410(2)
C18A C19A 1.376(3)
C18A H18A 0.93
C19A C20A 1.389(3)
C19A H19A 0.93
C20A C21A 1.378(3)
C20A H20A 0.93
C21A C22A 1.393(3)
C21A H21A 0.93
C24A H24A 0.96
C24A H24B 0.96
C24A H24C 0.96
S1B O2B 1.4300(14)
S1B O1B 1.4360(14)
S1B N1B 1.6163(15)
S1B C8B 1.7607(19)
O3B C6B 1.357(2)
O3B C5B 1.469(2)
O4B C23B 1.241(2)
N1B C1B 1.478(2)
N1B C4B 1.483(2)
N2B C23B 1.385(2)
N2B C22B 1.391(2)
N2B C24B 1.466(2)
C1B C2B 1.529(2)
C1B H1C 0.97
C1B H1D 0.97
C2B C5B 1.518(2)
C2B C3B 1.534(2)
C2B H2B 0.98
C3B C7B 1.504(2)
C3B C4B 1.535(2)
C3B H3B 0.98
C4B H4C 0.97
C4B H4D 0.97
C5B C15B 1.519(3)
C5B C16B 1.525(2)
C6B C7B 1.357(2)
C6B C17B 1.443(2)
C7B C23B 1.451(2)
C8B C9B 1.388(3)
C8B C13B 1.398(3)
C9B C10B 1.386(3)
C9B H9B 0.93
C10B C11B 1.388(3)
C10B H10B 0.93
C11B C12B 1.395(3)
C11B C14B 1.494(3)
C12B C13B 1.384(3)
C12B H12B 0.93
C13B H13B 0.93
C14B H14D 0.96
C14B H14E 0.96
C14B H14F 0.96
C15B H15D 0.96
C15B H15E 0.96
C15B H15F 0.96
C16B H16D 0.96
C16B H16E 0.96
C16B H16F 0.96
C17B C18B 1.401(2)
C17B C22B 1.408(2)
C18B C19B 1.378(2)
C18B H18B 0.93
C19B C20B 1.393(3)
C19B H19B 0.93
C20B C21B 1.373(3)
C20B H20B 0.93
C21B C22B 1.401(2)
C21B H21B 0.93
C24B H24D 0.96
C24B H24E 0.96
C24B H24F 0.96
O1W H1O 0.851(10)
O1W H2O 0.850(10)

loop_
_geom_hbond_atom_site_label_D
_geom_hbond_atom_site_label_H
_geom_hbond_atom_site_label_A
_geom_hbond_site_symmetry_A
_geom_hbond_distance_DH
_geom_hbond_distance_HA
_geom_hbond_distance_DA
_geom_hbond_angle_DHA
O1W H1O O2A 1_655 0.85(3) 2.04(3) 2.879(3) 167(3)
O1W H2O O4B . 0.85(3) 2.00(3) 2.841(2) 175(4)
C2B H2B O1B 3_665 0.98 2.59 3.485(2) 152
C4A H4A N1A 3_565 0.97 2.54 3.356(2) 142
C4A H4B O4A . 0.97 2.35 2.927(2) 117
C4B H4C O4B . 0.97 2.37 2.976(2) 120
C14A H14B O1W 2_645 0.96 2.57 3.521(3) 170
C14B H14F O2B 2_645 0.96 2.52 3.276(3) 136
C15A H15A O1B . 0.96 2.55 3.502(2) 172
C16B H16D O4A 1_655 0.96 2.60 3.474(2) 152
C12A H12A Cg1 . 0.93 2.87 3.684(2) 147
C24A H24C Cg2 1_455 0.96 2.86 3.800(2) 166

loop_
_geom_torsion_atom_site_label_1
_geom_torsion_atom_site_label_2
_geom_torsion_atom_site_label_3
_geom_torsion_atom_site_label_4
_geom_torsion
O1A S1A N1A C1A 51.02(15)
O2A S1A N1A C1A 179.65(13)
C8A S1A N1A C1A -64.77(14)
O1A S1A N1A C4A -169.09(12)
O2A S1A N1A C4A -40.46(15)
C8A S1A N1A C4A 75.13(14)
C4A N1A C1A C2A 17.52(18)
S1A N1A C1A C2A 160.54(12)
N1A C1A C2A C5A -155.25(14)
N1A C1A C2A C3A -32.13(17)
C1A C2A C3A C7A -85.93(17)
C5A C2A C3A C7A 37.0(2)
C1A C2A C3A C4A 35.04(17)
C5A C2A C3A C4A 157.93(14)
C1A N1A C4A C3A 4.42(19)
S1A N1A C4A C3A -137.92(13)
C7A C3A C4A N1A 95.22(17)
C2A C3A C4A N1A -24.25(17)
C6A O3A C5A C15A 165.96(14)
C6A O3A C5A C16A -76.09(18)
C6A O3A C5A C2A 45.58(19)
C1A C2A C5A O3A 62.57(18)
C3A C2A C5A O3A -55.24(18)
C1A C2A C5A C15A -53.19(19)
C3A C2A C5A C15A -171.01(14)
C1A C2A C5A C16A -178.03(15)
C3A C2A C5A C16A 64.15(19)
C5A O3A C6A C7A -18.5(2)
C5A O3A C6A C17A 162.42(14)
O3A C6A C7A C23A 177.94(15)
C17A C6A C7A C23A -3.1(3)
O3A C6A C7A C3A -1.0(3)
C17A C6A C7A C3A 178.04(16)
C4A C3A C7A C6A -124.54(18)
C2A C3A C7A C6A -9.1(2)
C4A C3A C7A C23A 56.5(2)
C2A C3A C7A C23A 171.99(15)
O1A S1A C8A C13A -25.67(17)
O2A S1A C8A C13A -156.01(14)
N1A S1A C8A C13A 89.53(15)
O1A S1A C8A C9A 160.60(14)
O2A S1A C8A C9A 30.26(17)
N1A S1A C8A C9A -84.20(16)
C13A C8A C9A C10A -0.6(3)
S1A C8A C9A C10A 173.04(14)
C8A C9A C10A C11A 0.0(3)
C9A C10A C11A C12A 1.1(3)
C9A C10A C11A C14A -179.23(18)
C10A C11A C12A C13A -1.6(3)
C14A C11A C12A C13A 178.73(18)
C11A C12A C13A C8A 1.0(3)
C9A C8A C13A C12A 0.1(3)
S1A C8A C13A C12A -173.60(14)
C7A C6A C17A C18A 178.10(17)
O3A C6A C17A C18A -2.8(2)
C7A C6A C17A C22A -1.6(2)
O3A C6A C17A C22A 177.44(15)
C22A C17A C18A C19A -1.2(3)
C6A C17A C18A C19A 179.03(18)
C17A C18A C19A C20A -0.6(3)
C18A C19A C20A C21A 1.3(3)
C19A C20A C21A C22A -0.2(3)
C23A N2A C22A C21A -178.97(17)
C24A N2A C22A C21A -0.2(3)
C23A N2A C22A C17A -0.2(3)
C24A N2A C22A C17A 178.57(16)
C20A C21A C22A N2A 177.11(18)
C20A C21A C22A C17A -1.7(3)
C18A C17A C22A N2A -176.46(16)
C6A C17A C22A N2A 3.3(2)
C18A C17A C22A C21A 2.4(3)
C6A C17A C22A C21A -177.87(16)
C22A N2A C23A O4A 177.08(16)
C24A N2A C23A O4A -1.7(3)
C22A N2A C23A C7A -4.4(2)
C24A N2A C23A C7A 176.79(16)
C6A C7A C23A O4A -175.54(17)
C3A C7A C23A O4A 3.4(3)
C6A C7A C23A N2A 6.0(2)
C3A C7A C23A N2A -175.02(15)
O2B S1B N1B C1B -178.14(13)
O1B S1B N1B C1B -48.94(15)
C8B S1B N1B C1B 65.60(15)
O2B S1B N1B C4B 38.71(15)
O1B S1B N1B C4B 167.91(13)
C8B S1B N1B C4B -77.55(15)
C4B N1B C1B C2B -10.54(18)
S1B N1B C1B C2B -157.19(12)
N1B C1B C2B C5B 153.07(14)
N1B C1B C2B C3B 29.93(17)
C5B C2B C3B C7B -40.79(19)
C1B C2B C3B C7B 82.46(16)
C5B C2B C3B C4B -160.90(14)
C1B C2B C3B C4B -37.65(17)
C1B N1B C4B C3B -12.96(19)
S1B N1B C4B C3B 132.67(13)
C7B C3B C4B N1B -86.91(17)
C2B C3B C4B N1B 30.83(17)
C6B O3B C5B C2B -43.60(18)
C6B O3B C5B C15B -163.77(13)
C6B O3B C5B C16B 77.33(17)
C1B C2B C5B O3B -60.43(18)
C3B C2B C5B O3B 57.84(18)
C1B C2B C5B C15B 54.7(2)
C3B C2B C5B C15B 172.93(15)
C1B C2B C5B C16B 179.52(14)
C3B C2B C5B C16B -62.20(19)
C5B O3B C6B C7B 13.7(2)
C5B O3B C6B C17B -166.89(13)
O3B C6B C7B C23B -173.65(15)
C17B C6B C7B C23B 7.0(2)
O3B C6B C7B C3B 4.2(2)
C17B C6B C7B C3B -175.17(15)
C2B C3B C7B C6B 10.1(2)
C4B C3B C7B C6B 123.54(17)
C2B C3B C7B C23B -171.96(14)
C4B C3B C7B C23B -58.6(2)
O2B S1B C8B C9B -27.72(17)
O1B S1B C8B C9B -158.39(14)
N1B S1B C8B C9B 87.35(16)
O2B S1B C8B C13B 153.64(14)
O1B S1B C8B C13B 22.98(16)
N1B S1B C8B C13B -91.29(15)
C13B C8B C9B C10B 0.0(3)
S1B C8B C9B C10B -178.61(14)
C8B C9B C10B C11B 0.0(3)
C9B C10B C11B C12B 0.1(3)
C9B C10B C11B C14B -178.65(17)
C10B C11B C12B C13B -0.4(3)
C14B C11B C12B C13B 178.44(17)
C11B C12B C13B C8B 0.4(3)
C9B C8B C13B C12B -0.2(3)
S1B C8B C13B C12B 178.40(13)
O3B C6B C17B C18B -4.6(2)
C7B C6B C17B C18B 174.79(15)
O3B C6B C17B C22B 176.43(14)
C7B C6B C17B C22B -4.1(2)
C22B C17B C18B C19B -1.1(2)
C6B C17B C18B C19B 180.00(15)
C17B C18B C19B C20B -1.1(3)
C18B C19B C20B C21B 1.6(3)
C19B C20B C21B C22B 0.1(3)
C23B N2B C22B C21B 179.33(16)
C24B N2B C22B C21B -1.4(2)
C23B N2B C22B C17B 1.1(2)
C24B N2B C22B C17B -179.57(15)
C20B C21B C22B N2B 179.46(16)
C20B C21B C22B C17B -2.3(2)
C18B C17B C22B N2B -178.97(14)
C6B C17B C22B N2B 0.0(2)
C18B C17B C22B C21B 2.8(2)
C6B C17B C22B C21B -178.24(15)
C22B N2B C23B O4B -179.13(16)
C24B N2B C23B O4B 1.6(2)
C22B N2B C23B C7B 1.6(2)
C24B N2B C23B C7B -177.71(15)
C6B C7B C23B O4B 175.09(16)
C3B C7B C23B O4B -2.9(2)
C6B C7B C23B N2B -5.7(2)
C3B C7B C23B N2B 176.38(14)
